data_4105145
loop_
_publ_author_name
'David E. Herbert'
'Joe B. Gilroy'
'Wing Yan Chan'
'Laurent Chabanne'
'Anne Staubitz'
'Alan J. Lough'
'Ian Manners'

_publ_section_title
;
 Redox-Active Metallomacrocycles and Cyclic Metallopolymers:
 Photocontrolled Ring-Opening Oligomerization and Polymerization of
 Silicon-Bridged [1]Ferrocenophanes Using Substitutionally-Labile Lewis
 Bases as Initiators
;
_journal_name_full 'Journal of the American Chemical Society'
_journal_page_first 14958
_journal_page_last 14968
_journal_paper_doi 10.1021/ja904928c
_journal_volume 131
_journal_year 2009
_chemical_formula_moiety 'C60 H70 Fe5 Si5'
_chemical_formula_sum 'C60 H70 Fe5 Si5'
_chemical_formula_weight 1210.86
_chemical_name_systematic
; 
 ? 
;
_space_group_IT_number 2
_symmetry_cell_setting triclinic
_symmetry_space_group_name_Hall '-P 1'
_symmetry_space_group_name_H-M 'P -1'
_atom_sites_solution_hydrogens geom
_atom_sites_solution_primary direct
_atom_sites_solution_secondary difmap
_audit_creation_method SHELXL-97
_cell_angle_alpha 69.935(13)
_cell_angle_beta 89.910(14)
_cell_angle_gamma 69.945(13)
_cell_formula_units_Z 2
_cell_length_a 12.9003(3)
_cell_length_b 15.3544(4)
_cell_length_c 15.9986(3)
_cell_measurement_reflns_used 34165
_cell_measurement_temperature 150(1)
_cell_measurement_theta_max 27.5
_cell_measurement_theta_min 2.6
_cell_volume 2771.8(4)
_computing_cell_refinement 'Denzo-SMN (Otwinowski & Minor, 1997)'
_computing_data_collection 'Collect (Nonius B.V., 1997-2002)'
_computing_data_reduction Denzo-SMN
_computing_molecular_graphics 'SHELXTL V6.1'
_computing_publication_material 'SHELXTL V6.1'
_computing_structure_refinement 'SHELXTL V6.1(Sheldrick, 2001)'
_computing_structure_solution 'SIR-92 (Altomare et al., 1994)'
_diffrn_ambient_temperature 150(2)
_diffrn_detector_area_resol_mean 9
_diffrn_measured_fraction_theta_full 0.984
_diffrn_measured_fraction_theta_max 0.984
_diffrn_measurement_device_type 'Bruker-Nonius KappaCCD'
_diffrn_measurement_method '\f scans and \w scans with \k offsets'
_diffrn_radiation_monochromator graphite
_diffrn_radiation_source 'fine-focus sealed tube'
_diffrn_radiation_type MoK\a
_diffrn_radiation_wavelength 0.71073
_diffrn_reflns_av_R_equivalents 0.0703
_diffrn_reflns_av_sigmaI/netI 0.0764
_diffrn_reflns_limit_h_max 16
_diffrn_reflns_limit_h_min -16
_diffrn_reflns_limit_k_max 19
_diffrn_reflns_limit_k_min -19
_diffrn_reflns_limit_l_max 20
_diffrn_reflns_limit_l_min -20
_diffrn_reflns_number 34165
_diffrn_reflns_theta_full 27.53
_diffrn_reflns_theta_max 27.53
_diffrn_reflns_theta_min 2.60
_diffrn_standards_number 0
_exptl_absorpt_coefficient_mu 1.424
_exptl_absorpt_correction_T_max 0.597
_exptl_absorpt_correction_T_min 0.285
_exptl_absorpt_correction_type multi-scan
_exptl_absorpt_process_details
;
multi-scan from symmetry-related measurements 
 Sortav (Blessing 1995)
;
_exptl_crystal_colour Orange
_exptl_crystal_density_diffrn 1.451
_exptl_crystal_description Block
_exptl_crystal_F_000 1260
_exptl_crystal_size_max 0.24
_exptl_crystal_size_mid 0.20
_exptl_crystal_size_min 0.20
_refine_diff_density_max 0.909
_refine_diff_density_min -0.652
_refine_diff_density_rms 0.116
_refine_ls_extinction_method none
_refine_ls_goodness_of_fit_ref 1.030
_refine_ls_hydrogen_treatment constr
_refine_ls_matrix_type full
_refine_ls_number_parameters 641
_refine_ls_number_reflns 12574
_refine_ls_number_restraints 18
_refine_ls_restrained_S_all 1.042
_refine_ls_R_factor_all 0.0810
_refine_ls_R_factor_gt 0.0466
_refine_ls_shift/su_max 0.002
_refine_ls_shift/su_mean 0.000
_refine_ls_structure_factor_coef Fsqd
_refine_ls_weighting_details 'calc w=1/[\s^2^(Fo^2^)+(0.0618P)^2^] where P=(Fo^2^+2Fc^2^)/3'
_refine_ls_weighting_scheme calc
_refine_ls_wR_factor_gt 0.1072
_refine_ls_wR_factor_ref 0.1236
_reflns_number_gt 8835
_reflns_number_total 12574
_reflns_threshold_expression I>\s(I)
_cod_data_source_file ja904928c_si_002.cif
_cod_data_source_block k0741
_cod_original_cell_volume 2771.81(11)
_cod_database_code 4105145

loop_
_symmetry_equiv_pos_as_xyz
'x, y, z'
'-x, -y, -z'

loop_
_atom_site_label
_atom_site_type_symbol
_atom_site_fract_x
_atom_site_fract_y
_atom_site_fract_z
_atom_site_U_iso_or_equiv
_atom_site_adp_type
_atom_site_occupancy
_atom_site_symmetry_multiplicity
_atom_site_calc_flag
_atom_site_refinement_flags
Fe1 Fe 0.29673(4) 0.43572(3) 0.09184(3) 0.02475(12) Uani 1 1 d .
Fe2 Fe 0.28150(4) 0.57579(3) 0.39389(3) 0.02041(11) Uani 1 1 d .
Fe3 Fe 0.28033(4) 0.29218(3) 0.76180(3) 0.02211(12) Uani 1 1 d .
Fe4 Fe 0.14920(4) -0.06050(3) 0.78942(3) 0.02169(12) Uani 1 1 d .
Fe5 Fe 0.28642(3) 0.05801(3) 0.41395(3) 0.02053(11) Uani 1 1 d .
Si1 Si 0.18791(7) 0.24767(7) 0.19140(6) 0.0248(2) Uani 1 1 d .
Si2 Si 0.27232(7) 0.63954(7) 0.15525(5) 0.02197(19) Uani 1 1 d .
Si3 Si 0.19292(7) 0.53834(7) 0.60837(5) 0.02137(19) Uani 1 1 d .
Si4 Si 0.27201(8) 0.05512(7) 0.89046(6) 0.0286(2) Uani 1 1 d .
Si5 Si 0.25005(7) -0.11961(7) 0.59961(6) 0.02121(19) Uani 1 1 d .
C1 C 0.3035(3) 0.2946(2) 0.1696(2) 0.0227(7) Uani 1 1 d .
C2 C 0.3712(3) 0.2926(2) 0.0989(2) 0.0250(7) Uani 1 1 d .
H2A H 0.3616 0.2676 0.0505 0.030 Uiso 1 1 calc R
C3 C 0.4525(3) 0.3324(3) 0.1071(2) 0.0321(8) Uani 1 1 d .
H3A H 0.5105 0.3395 0.0665 0.039 Uiso 1 1 calc R
C4 C 0.4378(3) 0.3604(2) 0.1837(2) 0.0303(8) Uani 1 1 d .
H4A H 0.4832 0.3910 0.2062 0.036 Uiso 1 1 calc R
C5 C 0.3466(3) 0.3385(2) 0.2214(2) 0.0242(7) Uani 1 1 d .
H5A H 0.3164 0.3516 0.2753 0.029 Uiso 1 1 calc R
C6 C 0.2387(3) 0.5832(2) 0.0781(2) 0.0258(7) Uani 1 1 d .
C7 C 0.2924(4) 0.5699(3) 0.0032(2) 0.0434(10) Uani 1 1 d U
H7A H 0.3584 0.5875 -0.0171 0.052 Uiso 1 1 calc R
C8 C 0.2345(4) 0.5271(3) -0.0384(3) 0.0602(12) Uani 1 1 d U
H8A H 0.2540 0.5093 -0.0925 0.072 Uiso 1 1 calc R
C9 C 0.1489(4) 0.5133(3) 0.0093(3) 0.0624(12) Uani 1 1 d U
H9A H 0.0960 0.4838 -0.0044 0.075 Uiso 1 1 calc R
C10 C 0.1482(3) 0.5474(3) 0.0816(3) 0.0439(10) Uani 1 1 d U
H10A H 0.0948 0.5464 0.1270 0.053 Uiso 1 1 calc R
C11 C 0.2808(3) 0.5553(2) 0.2726(2) 0.0227(7) Uani 1 1 d .
C12 C 0.1911(3) 0.5362(2) 0.3188(2) 0.0245(7) Uani 1 1 d .
H12A H 0.1103 0.5730 0.2950 0.029 Uiso 1 1 calc R
C13 C 0.2333(3) 0.4586(2) 0.4035(2) 0.0265(7) Uani 1 1 d .
H13A H 0.1884 0.4309 0.4488 0.032 Uiso 1 1 calc R
C14 C 0.3512(3) 0.4279(2) 0.4127(2) 0.0250(7) Uani 1 1 d .
H14A H 0.4043 0.3744 0.4656 0.030 Uiso 1 1 calc R
C15 C 0.3802(3) 0.4863(2) 0.3332(2) 0.0244(7) Uani 1 1 d .
H15A H 0.4578 0.4812 0.3213 0.029 Uiso 1 1 calc R
C16 C 0.2421(3) 0.6087(2) 0.50714(19) 0.0216(7) Uani 1 1 d .
C17 C 0.3551(3) 0.5962(3) 0.4950(2) 0.0260(7) Uani 1 1 d .
H17A H 0.4216 0.5454 0.5387 0.031 Uiso 1 1 calc R
C18 C 0.3585(3) 0.6671(3) 0.4105(2) 0.0331(8) Uani 1 1 d .
H18A H 0.4269 0.6750 0.3849 0.040 Uiso 1 1 calc R
C19 C 0.2477(3) 0.7236(3) 0.3696(2) 0.0334(8) Uani 1 1 d .
H19A H 0.2240 0.7785 0.3093 0.040 Uiso 1 1 calc R
C20 C 0.1757(3) 0.6896(2) 0.4277(2) 0.0262(7) Uani 1 1 d .
H20A H 0.0926 0.7164 0.4153 0.031 Uiso 1 1 calc R
C21 C 0.2705(3) 0.4022(2) 0.64074(19) 0.0224(7) Uani 1 1 d .
C22 C 0.2348(3) 0.3281(2) 0.6284(2) 0.0257(7) Uani 1 1 d .
H22A H 0.1593 0.3404 0.6005 0.031 Uiso 1 1 calc R
C23 C 0.3232(3) 0.2343(3) 0.6633(2) 0.0306(8) Uani 1 1 d .
H23A H 0.3209 0.1696 0.6640 0.037 Uiso 1 1 calc R
C24 C 0.4154(3) 0.2480(3) 0.6983(2) 0.0308(8) Uani 1 1 d .
H24A H 0.4896 0.1951 0.7273 0.037 Uiso 1 1 calc R
C25 C 0.3828(3) 0.3504(2) 0.6839(2) 0.0256(7) Uani 1 1 d .
H25A H 0.4306 0.3817 0.7024 0.031 Uiso 1 1 calc R
C26 C 0.2521(3) 0.1864(2) 0.87142(19) 0.0252(7) Uani 1 1 d .
C27 C 0.3320(3) 0.2220(3) 0.8965(2) 0.0306(8) Uani 1 1 d .
H27A H 0.4105 0.1799 0.9247 0.037 Uiso 1 1 calc R
C28 C 0.2828(3) 0.3264(3) 0.8734(2) 0.0353(9) Uani 1 1 d .
H28A H 0.3199 0.3701 0.8835 0.042 Uiso 1 1 calc R
C29 C 0.1711(3) 0.3579(3) 0.8347(2) 0.0348(8) Uani 1 1 d .
H29A H 0.1156 0.4277 0.8123 0.042 Uiso 1 1 calc R
C30 C 0.1525(3) 0.2720(3) 0.8332(2) 0.0303(8) Uani 1 1 d .
H30A H 0.0816 0.2720 0.8081 0.036 Uiso 1 1 calc R
C31 C 0.1544(3) 0.0565(2) 0.8221(2) 0.0263(7) Uani 1 1 d .
C32 C 0.1334(3) 0.0847(2) 0.7270(2) 0.0296(8) Uani 1 1 d .
H32A H 0.1816 0.1087 0.6828 0.036 Uiso 1 1 calc R
C33 C 0.0341(3) 0.0719(3) 0.7054(2) 0.0343(8) Uani 1 1 d .
H33A H 0.0006 0.0855 0.6438 0.041 Uiso 1 1 calc R
C34 C -0.0087(3) 0.0357(3) 0.7863(3) 0.0346(8) Uani 1 1 d .
H34A H -0.0776 0.0194 0.7920 0.042 Uiso 1 1 calc R
C35 C 0.0643(3) 0.0261(3) 0.8578(2) 0.0305(8) Uani 1 1 d .
H35A H 0.0553 0.0014 0.9229 0.037 Uiso 1 1 calc R
C36 C 0.2324(3) -0.1510(2) 0.7211(2) 0.0224(7) Uani 1 1 d .
C37 C 0.1467(3) -0.1826(2) 0.7660(2) 0.0273(7) Uani 1 1 d .
H37A H 0.0815 -0.1863 0.7355 0.033 Uiso 1 1 calc R
C38 C 0.1683(3) -0.2059(3) 0.8590(2) 0.0331(8) Uani 1 1 d .
H38A H 0.1227 -0.2299 0.9057 0.040 Uiso 1 1 calc R
C39 C 0.2676(3) -0.1884(2) 0.8741(2) 0.0315(8) Uani 1 1 d .
H39A H 0.3039 -0.1982 0.9335 0.038 Uiso 1 1 calc R
C40 C 0.3059(3) -0.1556(2) 0.7903(2) 0.0246(7) Uani 1 1 d .
H40A H 0.3733 -0.1370 0.7809 0.030 Uiso 1 1 calc R
C41 C 0.2638(2) 0.0038(2) 0.54678(19) 0.0215(7) Uani 1 1 d .
C42 C 0.3661(3) 0.0220(2) 0.53851(19) 0.0230(7) Uani 1 1 d .
H42A H 0.4421 -0.0292 0.5642 0.028 Uiso 1 1 calc R
C43 C 0.3423(3) 0.1239(2) 0.4870(2) 0.0248(7) Uani 1 1 d .
H43A H 0.3984 0.1564 0.4705 0.030 Uiso 1 1 calc R
C44 C 0.2250(3) 0.1719(2) 0.4622(2) 0.0248(7) Uani 1 1 d .
H44A H 0.1841 0.2439 0.4254 0.030 Uiso 1 1 calc R
C45 C 0.1765(3) 0.0985(2) 0.49848(19) 0.0227(7) Uani 1 1 d .
H45A H 0.0952 0.1104 0.4912 0.027 Uiso 1 1 calc R
C46 C 0.2521(3) 0.1184(2) 0.2751(2) 0.0246(7) Uani 1 1 d .
C47 C 0.2005(3) 0.0466(2) 0.3129(2) 0.0257(7) Uani 1 1 d .
H47A H 0.1187 0.0607 0.3058 0.031 Uiso 1 1 calc R
C48 C 0.2839(3) -0.0474(3) 0.3631(2) 0.0293(8) Uani 1 1 d .
H48A H 0.2713 -0.1105 0.3963 0.035 Uiso 1 1 calc R
C49 C 0.3882(3) -0.0352(3) 0.3574(2) 0.0279(7) Uani 1 1 d .
H49A H 0.4623 -0.0884 0.3860 0.034 Uiso 1 1 calc R
C50 C 0.3690(3) 0.0657(3) 0.3033(2) 0.0272(7) Uani 1 1 d .
H50A H 0.4277 0.0954 0.2885 0.033 Uiso 1 1 calc R
C51 C 0.4098(3) 0.6539(3) 0.1360(2) 0.0421(10) Uani 1 1 d .
H51A H 0.4680 0.5882 0.1487 0.063 Uiso 1 1 calc R
H51B H 0.4273 0.6846 0.1759 0.063 Uiso 1 1 calc R
H51C H 0.4062 0.6962 0.0734 0.063 Uiso 1 1 calc R
C52 C 0.1595(3) 0.7635(3) 0.1285(2) 0.0409(9) Uani 1 1 d .
H52A H 0.0913 0.7544 0.1499 0.061 Uiso 1 1 calc R
H52B H 0.1457 0.7996 0.0634 0.061 Uiso 1 1 calc R
H52C H 0.1821 0.8016 0.1581 0.061 Uiso 1 1 calc R
C53 C 0.0408(3) 0.5687(3) 0.5825(2) 0.0339(8) Uani 1 1 d .
H53A H 0.0280 0.5491 0.5324 0.051 Uiso 1 1 calc R
H53B H 0.0011 0.6405 0.5659 0.051 Uiso 1 1 calc R
H53C H 0.0136 0.5326 0.6354 0.051 Uiso 1 1 calc R
C54 C 0.2247(3) 0.5783(3) 0.7004(2) 0.0293(8) Uani 1 1 d .
H54A H 0.3054 0.5518 0.7180 0.044 Uiso 1 1 calc R
H54B H 0.1884 0.5528 0.7522 0.044 Uiso 1 1 calc R
H54C H 0.1969 0.6512 0.6791 0.044 Uiso 1 1 calc R
C55 C 0.2640(4) -0.0082(3) 1.0118(2) 0.0462(10) Uani 1 1 d .
H55A H 0.1917 0.0266 1.0269 0.069 Uiso 1 1 calc R
H55B H 0.3236 -0.0068 1.0488 0.069 Uiso 1 1 calc R
H55C H 0.2727 -0.0774 1.0234 0.069 Uiso 1 1 calc R
C56 C 0.4126(3) -0.0060(3) 0.8637(3) 0.0435(10) Uani 1 1 d .
H56A H 0.4114 0.0152 0.7984 0.065 Uiso 1 1 calc R
H56B H 0.4335 -0.0785 0.8896 0.065 Uiso 1 1 calc R
H56C H 0.4669 0.0130 0.8888 0.065 Uiso 1 1 calc R
C57 C 0.3814(3) -0.2181(3) 0.5943(2) 0.0289(7) Uani 1 1 d .
H57A H 0.4434 -0.2192 0.6305 0.043 Uiso 1 1 calc R
H57B H 0.3962 -0.2035 0.5319 0.043 Uiso 1 1 calc R
H57C H 0.3734 -0.2830 0.6178 0.043 Uiso 1 1 calc R
C58 C 0.1247(3) -0.1213(3) 0.5426(2) 0.0313(8) Uani 1 1 d .
H58A H 0.1179 -0.0856 0.4778 0.047 Uiso 1 1 calc R
H58B H 0.0580 -0.0888 0.5659 0.047 Uiso 1 1 calc R
H58C H 0.1325 -0.1904 0.5542 0.047 Uiso 1 1 calc R
C59 C 0.0729(3) 0.3288(3) 0.2322(2) 0.0376(9) Uani 1 1 d .
H59A H 0.1041 0.3533 0.2713 0.056 Uiso 1 1 calc R
H59B H 0.0295 0.2903 0.2661 0.056 Uiso 1 1 calc R
H59C H 0.0244 0.3853 0.1809 0.056 Uiso 1 1 calc R
C60 C 0.1336(3) 0.2388(3) 0.0872(2) 0.0392(9) Uani 1 1 d .
H60A H 0.1957 0.2013 0.0629 0.059 Uiso 1 1 calc R
H60B H 0.0963 0.3059 0.0424 0.059 Uiso 1 1 calc R
H60C H 0.0805 0.2047 0.1017 0.059 Uiso 1 1 calc R

loop_
_atom_site_aniso_label
_atom_site_aniso_U_11
_atom_site_aniso_U_22
_atom_site_aniso_U_33
_atom_site_aniso_U_23
_atom_site_aniso_U_13
_atom_site_aniso_U_12
Fe1 0.0326(3) 0.0148(2) 0.0207(2) -0.00363(19) -0.00616(19) -0.0043(2)
Fe2 0.0283(2) 0.0181(2) 0.0165(2) -0.00677(19) 0.00457(18) -0.0100(2)
Fe3 0.0319(3) 0.0189(3) 0.0178(2) -0.00709(19) 0.00508(19) -0.0116(2)
Fe4 0.0248(2) 0.0148(2) 0.0224(2) -0.00584(19) 0.00004(18) -0.00458(19)
Fe5 0.0241(2) 0.0180(2) 0.0202(2) -0.00751(19) 0.00175(18) -0.0079(2)
Si1 0.0296(5) 0.0240(5) 0.0194(4) -0.0061(4) 0.0010(4) -0.0098(4)
Si2 0.0304(5) 0.0188(5) 0.0164(4) -0.0054(4) 0.0028(3) -0.0095(4)
Si3 0.0259(4) 0.0221(5) 0.0187(4) -0.0088(4) 0.0053(3) -0.0103(4)
Si4 0.0388(5) 0.0205(5) 0.0254(5) -0.0045(4) -0.0038(4) -0.0133(4)
Si5 0.0219(4) 0.0187(5) 0.0217(4) -0.0067(4) 0.0003(3) -0.0066(4)
C1 0.0271(16) 0.0150(16) 0.0204(16) -0.0044(13) 0.0010(13) -0.0031(14)
C2 0.0320(17) 0.0154(17) 0.0210(16) -0.0044(13) 0.0034(13) -0.0031(14)
C3 0.0268(17) 0.028(2) 0.0346(19) -0.0071(16) 0.0051(15) -0.0061(16)
C4 0.0287(17) 0.0210(18) 0.0304(18) 0.0007(15) -0.0090(14) -0.0061(15)
C5 0.0321(17) 0.0180(17) 0.0179(15) -0.0039(13) -0.0013(13) -0.0063(14)
C6 0.0356(18) 0.0174(17) 0.0180(16) -0.0034(13) -0.0038(13) -0.0049(15)
C7 0.086(3) 0.0143(17) 0.0170(16) 0.0003(14) 0.0025(17) -0.0089(18)
C8 0.108(3) 0.0206(18) 0.0284(19) -0.0084(16) -0.0302(19) 0.005(2)
C9 0.072(2) 0.0212(18) 0.071(3) -0.0136(19) -0.049(2) 0.0063(18)
C10 0.0335(19) 0.0200(18) 0.066(2) -0.0126(18) -0.0210(18) 0.0012(15)
C11 0.0290(17) 0.0218(18) 0.0182(15) -0.0077(14) 0.0037(13) -0.0098(14)
C12 0.0309(17) 0.0241(18) 0.0205(16) -0.0092(14) 0.0030(13) -0.0114(15)
C13 0.0428(19) 0.0259(19) 0.0187(16) -0.0079(14) 0.0045(14) -0.0222(16)
C14 0.0373(18) 0.0170(17) 0.0180(16) -0.0059(13) -0.0006(14) -0.0069(15)
C15 0.0303(17) 0.0207(18) 0.0223(16) -0.0105(14) 0.0048(13) -0.0069(14)
C16 0.0292(17) 0.0201(17) 0.0196(15) -0.0106(14) 0.0054(13) -0.0105(14)
C17 0.0318(17) 0.0307(19) 0.0244(17) -0.0151(15) 0.0054(14) -0.0169(16)
C18 0.048(2) 0.039(2) 0.0321(19) -0.0224(17) 0.0186(16) -0.0308(19)
C19 0.061(2) 0.0207(19) 0.0220(17) -0.0099(15) 0.0103(16) -0.0176(18)
C20 0.0333(18) 0.0172(17) 0.0250(17) -0.0067(14) 0.0041(14) -0.0064(15)
C21 0.0322(17) 0.0239(18) 0.0143(15) -0.0084(13) 0.0102(13) -0.0126(15)
C22 0.0369(18) 0.0266(19) 0.0187(16) -0.0098(14) 0.0097(14) -0.0163(16)
C23 0.049(2) 0.028(2) 0.0215(17) -0.0122(15) 0.0124(15) -0.0177(17)
C24 0.0316(18) 0.0255(19) 0.0336(19) -0.0100(16) 0.0128(15) -0.0090(16)
C25 0.0270(17) 0.0256(19) 0.0251(17) -0.0096(15) 0.0091(13) -0.0105(15)
C26 0.0402(19) 0.0234(18) 0.0147(15) -0.0049(14) 0.0048(13) -0.0167(16)
C27 0.051(2) 0.0255(19) 0.0202(16) -0.0086(15) 0.0007(15) -0.0197(17)
C28 0.064(3) 0.029(2) 0.0222(17) -0.0129(16) 0.0116(17) -0.0237(19)
C29 0.051(2) 0.024(2) 0.0319(19) -0.0130(16) 0.0231(17) -0.0139(18)
C30 0.042(2) 0.0259(19) 0.0238(17) -0.0074(15) 0.0134(15) -0.0144(17)
C31 0.0340(18) 0.0153(17) 0.0275(17) -0.0070(14) -0.0018(14) -0.0073(15)
C32 0.0400(19) 0.0147(17) 0.0290(18) -0.0051(14) -0.0026(15) -0.0066(15)
C33 0.0343(19) 0.0198(19) 0.041(2) -0.0128(16) -0.0136(16) 0.0015(16)
C34 0.0248(17) 0.028(2) 0.053(2) -0.0230(18) -0.0003(16) -0.0028(15)
C35 0.0321(18) 0.0241(19) 0.0362(19) -0.0173(16) 0.0052(15) -0.0047(15)
C36 0.0266(16) 0.0139(16) 0.0252(16) -0.0071(13) 0.0043(13) -0.0055(14)
C37 0.0324(18) 0.0182(18) 0.0335(19) -0.0114(15) 0.0076(15) -0.0100(15)
C38 0.044(2) 0.0190(18) 0.0292(18) -0.0063(15) 0.0154(16) -0.0057(16)
C39 0.0383(19) 0.0176(18) 0.0231(17) -0.0029(14) -0.0010(14) 0.0039(15)
C40 0.0251(16) 0.0169(17) 0.0235(17) -0.0047(14) -0.0017(13) -0.0005(14)
C41 0.0256(16) 0.0220(17) 0.0190(15) -0.0097(13) 0.0021(12) -0.0089(14)
C42 0.0253(16) 0.0247(18) 0.0195(16) -0.0091(14) -0.0010(13) -0.0085(14)
C43 0.0318(17) 0.0283(19) 0.0225(16) -0.0138(15) 0.0048(13) -0.0163(15)
C44 0.0340(18) 0.0149(17) 0.0244(16) -0.0080(14) 0.0027(14) -0.0069(14)
C45 0.0251(16) 0.0211(17) 0.0201(16) -0.0082(14) 0.0024(13) -0.0055(14)
C46 0.0350(18) 0.0230(18) 0.0189(16) -0.0093(14) 0.0045(13) -0.0125(15)
C47 0.0324(18) 0.0256(19) 0.0214(16) -0.0127(15) 0.0001(13) -0.0092(15)
C48 0.043(2) 0.0235(19) 0.0255(17) -0.0126(15) 0.0007(15) -0.0133(16)
C49 0.0351(18) 0.0241(19) 0.0236(17) -0.0127(15) 0.0046(14) -0.0055(15)
C50 0.0305(18) 0.028(2) 0.0231(17) -0.0116(15) 0.0057(14) -0.0083(15)
C51 0.045(2) 0.055(3) 0.0239(18) -0.0002(18) -0.0023(16) -0.029(2)
C52 0.060(2) 0.020(2) 0.030(2) -0.0067(16) 0.0076(18) -0.0036(18)
C53 0.0301(18) 0.042(2) 0.0332(19) -0.0172(18) 0.0104(15) -0.0141(17)
C54 0.047(2) 0.0256(19) 0.0196(16) -0.0085(14) 0.0071(15) -0.0183(17)
C55 0.076(3) 0.035(2) 0.029(2) -0.0015(17) -0.0080(19) -0.031(2)
C56 0.037(2) 0.030(2) 0.064(3) -0.018(2) -0.0096(19) -0.0128(18)
C57 0.0283(17) 0.0255(19) 0.0277(18) -0.0088(15) 0.0008(14) -0.0044(15)
C58 0.0327(18) 0.027(2) 0.0323(19) -0.0074(16) -0.0033(15) -0.0117(16)
C59 0.0339(19) 0.033(2) 0.037(2) -0.0103(18) 0.0076(16) -0.0040(17)
C60 0.049(2) 0.039(2) 0.032(2) -0.0094(18) -0.0041(17) -0.0218(19)

loop_
_atom_type_symbol
_atom_type_description
_atom_type_scat_dispersion_real
_atom_type_scat_dispersion_imag
_atom_type_scat_source
C C 0.0033 0.0016 'International Tables Vol C Tables 4.2.6.8 and 6.1.1.4'
H H 0.0000 0.0000 'International Tables Vol C Tables 4.2.6.8 and 6.1.1.4'
Si Si 0.0817 0.0704 'International Tables Vol C Tables 4.2.6.8 and 6.1.1.4'
Fe Fe 0.3463 0.8444 'International Tables Vol C Tables 4.2.6.8 and 6.1.1.4'

loop_
_geom_angle_atom_site_label_1
_geom_angle_atom_site_label_2
_geom_angle_atom_site_label_3
_geom_angle
C2 Fe1 C5 68.24(12)
C2 Fe1 C3 40.47(13)
C5 Fe1 C3 68.23(13)
C2 Fe1 C9 114.58(14)
C5 Fe1 C9 135.83(19)
C3 Fe1 C9 144.06(17)
C2 Fe1 C7 133.69(14)
C5 Fe1 C7 144.13(13)
C3 Fe1 C7 108.70(16)
C9 Fe1 C7 68.13(19)
C2 Fe1 C8 109.67(14)
C5 Fe1 C8 174.12(17)
C3 Fe1 C8 114.05(18)
C9 Fe1 C8 39.36(19)
C7 Fe1 C8 41.22(16)
C2 Fe1 C10 145.31(14)
C5 Fe1 C10 110.69(16)
C3 Fe1 C10 173.90(13)
C9 Fe1 C10 40.73(16)
C7 Fe1 C10 68.42(17)
C8 Fe1 C10 67.65(19)
C2 Fe1 C4 68.16(13)
C5 Fe1 C4 40.34(13)
C3 Fe1 C4 40.69(13)
C9 Fe1 C4 174.97(19)
C7 Fe1 C4 113.38(15)
C8 Fe1 C4 144.7(2)
C10 Fe1 C4 134.73(15)
C2 Fe1 C6 172.88(13)
C5 Fe1 C6 114.10(12)
C3 Fe1 C6 133.21(13)
C9 Fe1 C6 68.87(14)
C7 Fe1 C6 40.64(13)
C8 Fe1 C6 68.68(14)
C10 Fe1 C6 41.19(13)
C4 Fe1 C6 108.92(13)
C2 Fe1 C1 40.77(12)
C5 Fe1 C1 41.24(12)
C3 Fe1 C1 68.85(13)
C9 Fe1 C1 110.12(16)
C7 Fe1 C1 173.61(13)
C8 Fe1 C1 133.67(15)
C10 Fe1 C1 114.59(15)
C4 Fe1 C1 68.92(13)
C6 Fe1 C1 145.21(13)
C15 Fe2 C12 67.86(13)
C15 Fe2 C17 118.17(13)
C12 Fe2 C17 165.47(13)
C15 Fe2 C14 40.57(12)
C12 Fe2 C14 68.03(13)
C17 Fe2 C14 107.23(13)
C15 Fe2 C19 129.65(13)
C12 Fe2 C19 119.70(14)
C17 Fe2 C19 67.91(14)
C14 Fe2 C19 166.78(14)
C15 Fe2 C20 167.46(13)
C12 Fe2 C20 109.01(13)
C17 Fe2 C20 67.99(13)
C14 Fe2 C20 150.90(13)
C19 Fe2 C20 40.26(13)
C15 Fe2 C13 68.06(13)
C12 Fe2 C13 40.40(12)
C17 Fe2 C13 127.25(13)
C14 Fe2 C13 40.53(13)
C19 Fe2 C13 152.14(15)
C20 Fe2 C13 118.07(13)
C15 Fe2 C18 109.02(13)
C12 Fe2 C18 152.75(14)
C17 Fe2 C18 40.75(13)
C14 Fe2 C18 128.36(14)
C19 Fe2 C18 40.10(14)
C20 Fe2 C18 67.80(14)
C13 Fe2 C18 165.86(14)
C15 Fe2 C16 150.48(13)
C12 Fe2 C16 127.76(12)
C17 Fe2 C16 40.67(12)
C14 Fe2 C16 116.25(12)
C19 Fe2 C16 68.73(13)
C20 Fe2 C16 41.08(12)
C13 Fe2 C16 106.49(12)
C18 Fe2 C16 68.82(12)
C15 Fe2 C11 41.00(12)
C12 Fe2 C11 40.78(12)
C17 Fe2 C11 152.06(12)
C14 Fe2 C11 69.12(12)
C19 Fe2 C11 109.01(13)
C20 Fe2 C11 128.76(13)
C13 Fe2 C11 68.92(12)
C18 Fe2 C11 118.65(13)
C16 Fe2 C11 166.48(12)
C28 Fe3 C25 106.01(14)
C28 Fe3 C27 40.71(13)
C25 Fe3 C27 117.65(13)
C28 Fe3 C22 152.74(14)
C25 Fe3 C22 68.09(13)
C27 Fe3 C22 166.00(13)
C28 Fe3 C24 125.37(15)
C25 Fe3 C24 40.58(13)
C27 Fe3 C24 106.96(15)
C22 Fe3 C24 68.43(13)
C28 Fe3 C29 40.70(14)
C25 Fe3 C29 126.13(14)
C27 Fe3 C29 68.22(15)
C22 Fe3 C29 119.97(14)
C24 Fe3 C29 163.32(14)
C28 Fe3 C23 164.06(15)
C25 Fe3 C23 68.04(13)
C27 Fe3 C23 127.57(14)
C22 Fe3 C23 40.53(13)
C24 Fe3 C23 40.66(13)
C29 Fe3 C23 154.62(14)
C28 Fe3 C30 68.37(14)
C25 Fe3 C30 164.95(14)
C27 Fe3 C30 67.87(14)
C22 Fe3 C30 110.09(13)
C24 Fe3 C30 153.98(14)
C29 Fe3 C30 40.70(13)
C23 Fe3 C30 121.02(13)
C28 Fe3 C21 116.96(13)
C25 Fe3 C21 40.88(12)
C27 Fe3 C21 151.29(12)
C22 Fe3 C21 41.01(12)
C24 Fe3 C21 69.16(13)
C29 Fe3 C21 106.94(13)
C23 Fe3 C21 68.94(13)
C30 Fe3 C21 127.91(13)
C28 Fe3 C26 69.09(13)
C25 Fe3 C26 152.22(13)
C27 Fe3 C26 40.86(12)
C22 Fe3 C26 128.60(12)
C24 Fe3 C26 118.71(14)
C29 Fe3 C26 68.85(14)
C23 Fe3 C26 108.83(13)
C30 Fe3 C26 40.54(13)
C21 Fe3 C26 166.12(12)
C39 Fe4 C35 110.99(14)
C39 Fe4 C32 136.77(14)
C35 Fe4 C32 68.17(14)
C39 Fe4 C40 40.53(13)
C35 Fe4 C40 140.28(12)
C32 Fe4 C40 111.43(14)
C39 Fe4 C37 68.23(14)
C35 Fe4 C37 137.07(14)
C32 Fe4 C37 143.05(13)
C40 Fe4 C37 68.08(13)
C39 Fe4 C38 41.05(14)
C35 Fe4 C38 109.61(14)
C32 Fe4 C38 176.62(13)
C40 Fe4 C38 68.47(14)
C37 Fe4 C38 40.28(13)
C39 Fe4 C33 177.35(14)
C35 Fe4 C33 67.99(14)
C32 Fe4 C33 40.66(13)
C40 Fe4 C33 138.85(14)
C37 Fe4 C33 114.25(13)
C38 Fe4 C33 141.48(14)
C39 Fe4 C34 140.31(15)
C35 Fe4 C34 40.52(13)
C32 Fe4 C34 68.21(15)
C40 Fe4 C34 179.07(13)
C37 Fe4 C34 111.65(13)
C38 Fe4 C34 111.95(15)
C33 Fe4 C34 40.33(14)
C39 Fe4 C31 108.60(13)
C35 Fe4 C31 41.24(13)
C32 Fe4 C31 40.82(12)
C40 Fe4 C31 111.16(13)
C37 Fe4 C31 176.12(13)
C38 Fe4 C31 135.85(13)
C33 Fe4 C31 68.96(13)
C34 Fe4 C31 69.17(13)
C39 Fe4 C36 68.78(13)
C35 Fe4 C36 178.26(13)
C32 Fe4 C36 113.25(13)
C40 Fe4 C36 40.56(12)
C37 Fe4 C36 41.19(12)
C38 Fe4 C36 69.02(13)
C33 Fe4 C36 112.32(13)
C34 Fe4 C36 138.67(13)
C31 Fe4 C36 140.50(13)
C49 Fe5 C45 156.80(13)
C49 Fe5 C42 106.94(13)
C45 Fe5 C42 68.34(12)
C49 Fe5 C47 68.00(13)
C45 Fe5 C47 108.03(12)
C42 Fe5 C47 159.54(13)
C49 Fe5 C50 40.65(13)
C45 Fe5 C50 161.07(13)
C42 Fe5 C50 122.17(13)
C47 Fe5 C50 67.79(13)
C49 Fe5 C48 40.48(13)
C45 Fe5 C48 121.56(13)
C42 Fe5 C48 122.78(13)
C47 Fe5 C48 40.58(13)
C50 Fe5 C48 68.16(13)
C49 Fe5 C43 123.89(13)
C45 Fe5 C43 68.15(12)
C42 Fe5 C43 40.38(12)
C47 Fe5 C43 158.80(13)
C50 Fe5 C43 108.65(13)
C48 Fe5 C43 159.50(13)
C49 Fe5 C41 120.30(13)
C45 Fe5 C41 41.18(12)
C42 Fe5 C41 40.95(11)
C47 Fe5 C41 123.01(12)
C50 Fe5 C41 156.83(13)
C48 Fe5 C41 105.75(13)
C43 Fe5 C41 68.80(12)
C49 Fe5 C44 160.73(13)
C45 Fe5 C44 40.61(12)
C42 Fe5 C44 68.17(12)
C47 Fe5 C44 123.08(13)
C50 Fe5 C44 124.88(13)
C48 Fe5 C44 157.93(13)
C43 Fe5 C44 40.45(12)
C41 Fe5 C44 69.08(12)
C49 Fe5 C46 68.77(13)
C45 Fe5 C46 124.18(12)
C42 Fe5 C46 157.87(12)
C47 Fe5 C46 40.81(12)
C50 Fe5 C46 40.57(12)
C48 Fe5 C46 68.92(13)
C43 Fe5 C46 122.76(12)
C41 Fe5 C46 160.22(12)
C44 Fe5 C46 108.32(13)
C1 Si1 C59 111.43(16)
C1 Si1 C46 105.16(14)
C59 Si1 C46 112.67(16)
C1 Si1 C60 110.27(16)
C59 Si1 C60 109.91(17)
C46 Si1 C60 107.24(15)
C11 Si2 C6 108.51(14)
C11 Si2 C52 112.02(16)
C6 Si2 C52 107.06(15)
C11 Si2 C51 109.54(15)
C6 Si2 C51 109.19(16)
C52 Si2 C51 110.43(19)
C16 Si3 C21 110.18(14)
C16 Si3 C53 108.52(15)
C21 Si3 C53 110.40(16)
C16 Si3 C54 106.22(14)
C21 Si3 C54 109.04(14)
C53 Si3 C54 112.40(16)
C26 Si4 C56 108.42(16)
C26 Si4 C31 107.56(14)
C56 Si4 C31 114.81(16)
C26 Si4 C55 107.87(16)
C56 Si4 C55 109.39(19)
C31 Si4 C55 108.56(16)
C41 Si5 C36 113.19(14)
C41 Si5 C57 108.47(15)
C36 Si5 C57 106.17(14)
C41 Si5 C58 110.18(15)
C36 Si5 C58 106.50(15)
C57 Si5 C58 112.33(15)
C2 C1 C5 105.3(3)
C2 C1 Si1 127.0(2)
C5 C1 Si1 127.6(2)
C2 C1 Fe1 68.47(18)
C5 C1 Fe1 68.36(17)
Si1 C1 Fe1 128.49(16)
C3 C2 C1 109.7(3)
C3 C2 Fe1 69.92(19)
C1 C2 Fe1 70.76(18)
C2 C3 C4 107.9(3)
C2 C3 Fe1 69.61(18)
C4 C3 Fe1 70.04(19)
C5 C4 C3 107.8(3)
C5 C4 Fe1 69.40(17)
C3 C4 Fe1 69.26(18)
C4 C5 C1 109.3(3)
C4 C5 Fe1 70.26(18)
C1 C5 Fe1 70.40(17)
C7 C6 C10 106.6(3)
C7 C6 Si2 127.8(3)
C10 C6 Si2 125.5(3)
C7 C6 Fe1 69.16(19)
C10 C6 Fe1 69.04(19)
Si2 C6 Fe1 128.34(16)
C6 C7 C8 107.8(4)
C6 C7 Fe1 70.2(2)
C8 C7 Fe1 69.5(2)
C9 C8 C7 108.7(4)
C9 C8 Fe1 70.2(2)
C7 C8 Fe1 69.32(19)
C8 C9 C10 109.0(4)
C8 C9 Fe1 70.5(2)
C10 C9 Fe1 69.9(2)
C9 C10 C6 107.9(4)
C9 C10 Fe1 69.4(2)
C6 C10 Fe1 69.76(19)
C12 C11 C15 105.0(3)
C12 C11 Si2 127.6(2)
C15 C11 Si2 127.1(2)
C12 C11 Fe2 68.54(16)
C15 C11 Fe2 68.38(17)
Si2 C11 Fe2 132.29(17)
C13 C12 C11 110.1(3)
C13 C12 Fe2 70.30(17)
C11 C12 Fe2 70.67(17)
C12 C13 C14 107.5(3)
C12 C13 Fe2 69.30(18)
C14 C13 Fe2 69.40(18)
C15 C14 C13 107.8(3)
C15 C14 Fe2 69.50(18)
C13 C14 Fe2 70.07(19)
C14 C15 C11 109.6(3)
C14 C15 Fe2 69.94(18)
C11 C15 Fe2 70.61(18)
C17 C16 C20 105.9(3)
C17 C16 Si3 126.0(2)
C20 C16 Si3 128.0(2)
C17 C16 Fe2 69.02(17)
C20 C16 Fe2 69.21(17)
Si3 C16 Fe2 128.73(16)
C16 C17 C18 109.2(3)
C16 C17 Fe2 70.31(16)
C18 C17 Fe2 70.16(17)
C19 C18 C17 107.5(3)
C19 C18 Fe2 69.70(19)
C17 C18 Fe2 69.09(17)
C18 C19 C20 108.7(3)
C18 C19 Fe2 70.2(2)
C20 C19 Fe2 69.97(19)
C19 C20 C16 108.7(3)
C19 C20 Fe2 69.77(19)
C16 C20 Fe2 69.71(18)
C25 C21 C22 105.7(3)
C25 C21 Si3 125.0(2)
C22 C21 Si3 129.3(2)
C25 C21 Fe3 68.73(17)
C22 C21 Fe3 69.04(18)
Si3 C21 Fe3 127.02(15)
C23 C22 C21 109.0(3)
C23 C22 Fe3 69.93(18)
C21 C22 Fe3 69.95(17)
C22 C23 C24 108.1(3)
C22 C23 Fe3 69.54(18)
C24 C23 Fe3 69.54(18)
C25 C24 C23 107.3(3)
C25 C24 Fe3 69.28(19)
C23 C24 Fe3 69.81(18)
C24 C25 C21 109.9(3)
C24 C25 Fe3 70.14(19)
C21 C25 Fe3 70.39(17)
C30 C26 C27 105.8(3)
C30 C26 Si4 127.2(2)
C27 C26 Si4 126.9(3)
C30 C26 Fe3 69.04(18)
C27 C26 Fe3 68.38(18)
Si4 C26 Fe3 129.39(16)
C28 C27 C26 109.3(3)
C28 C27 Fe3 69.20(19)
C26 C27 Fe3 70.76(17)
C27 C28 C29 108.0(3)
C27 C28 Fe3 70.09(18)
C29 C28 Fe3 70.33(19)
C28 C29 C30 107.6(3)
C28 C29 Fe3 68.97(19)
C30 C29 Fe3 69.92(19)
C29 C30 C26 109.3(3)
C29 C30 Fe3 69.38(19)
C26 C30 Fe3 70.42(19)
C32 C31 C35 105.6(3)
C32 C31 Si4 129.3(3)
C35 C31 Si4 125.1(2)
C32 C31 Fe4 69.03(18)
C35 C31 Fe4 68.77(17)
Si4 C31 Fe4 125.85(17)
C33 C32 C31 109.3(3)
C33 C32 Fe4 69.98(19)
C31 C32 Fe4 70.15(18)
C34 C33 C32 108.1(3)
C34 C33 Fe4 70.0(2)
C32 C33 Fe4 69.36(18)
C33 C34 C35 107.7(3)
C33 C34 Fe4 69.70(19)
C35 C34 Fe4 69.23(19)
C34 C35 C31 109.3(3)
C34 C35 Fe4 70.25(19)
C31 C35 Fe4 69.99(18)
C40 C36 C37 105.5(3)
C40 C36 Si5 126.6(2)
C37 C36 Si5 127.7(2)
C40 C36 Fe4 68.66(17)
C37 C36 Fe4 68.37(17)
Si5 C36 Fe4 130.40(17)
C38 C37 C36 109.6(3)
C38 C37 Fe4 70.05(19)
C36 C37 Fe4 70.45(17)
C37 C38 C39 107.3(3)
C37 C38 Fe4 69.67(19)
C39 C38 Fe4 69.01(19)
C40 C39 C38 108.0(3)
C40 C39 Fe4 70.02(18)
C38 C39 Fe4 69.94(19)
C39 C40 C36 109.6(3)
C39 C40 Fe4 69.45(18)
C36 C40 Fe4 70.78(18)
C42 C41 C45 105.9(3)
C42 C41 Si5 126.2(2)
C45 C41 Si5 127.6(2)
C42 C41 Fe5 69.08(17)
C45 C41 Fe5 68.93(17)
Si5 C41 Fe5 122.14(15)
C43 C42 C41 109.1(3)
C43 C42 Fe5 70.08(17)
C41 C42 Fe5 69.97(16)
C42 C43 C44 108.4(3)
C42 C43 Fe5 69.54(17)
C44 C43 Fe5 70.06(17)
C43 C44 C45 107.5(3)
C43 C44 Fe5 69.48(17)
C45 C44 Fe5 69.10(17)
C44 C45 C41 109.0(3)
C44 C45 Fe5 70.29(18)
C41 C45 Fe5 69.89(17)
C50 C46 C47 105.8(3)
C50 C46 Si1 125.0(2)
C47 C46 Si1 128.5(2)
C50 C46 Fe5 68.96(17)
C47 C46 Fe5 68.77(17)
Si1 C46 Fe5 133.95(16)
C48 C47 C46 109.4(3)
C48 C47 Fe5 69.86(17)
C46 C47 Fe5 70.42(17)
C49 C48 C47 107.4(3)
C49 C48 Fe5 69.45(17)
C47 C48 Fe5 69.57(18)
C48 C49 C50 108.1(3)
C48 C49 Fe5 70.07(18)
C50 C49 Fe5 69.91(18)
C49 C50 C46 109.2(3)
C49 C50 Fe5 69.43(18)
C46 C50 Fe5 70.47(18)

loop_
_geom_bond_atom_site_label_1
_geom_bond_atom_site_label_2
_geom_bond_distance
Fe1 C2 2.037(3)
Fe1 C5 2.040(3)
Fe1 C3 2.041(3)
Fe1 C9 2.042(4)
Fe1 C7 2.044(4)
Fe1 C8 2.046(4)
Fe1 C10 2.048(4)
Fe1 C4 2.051(3)
Fe1 C6 2.058(3)
Fe1 C1 2.067(3)
Fe2 C15 2.040(3)
Fe2 C12 2.042(3)
Fe2 C17 2.043(3)
Fe2 C14 2.046(3)
Fe2 C19 2.051(3)
Fe2 C20 2.054(3)
Fe2 C13 2.055(3)
Fe2 C18 2.057(3)
Fe2 C16 2.060(3)
Fe2 C11 2.070(3)
Fe3 C28 2.030(3)
Fe3 C25 2.035(3)
Fe3 C27 2.041(3)
Fe3 C22 2.045(3)
Fe3 C24 2.046(3)
Fe3 C29 2.048(3)
Fe3 C23 2.050(3)
Fe3 C30 2.055(3)
Fe3 C21 2.057(3)
Fe3 C26 2.073(3)
Fe4 C39 2.037(3)
Fe4 C35 2.040(3)
Fe4 C32 2.042(3)
Fe4 C40 2.044(3)
Fe4 C37 2.044(3)
Fe4 C38 2.049(3)
Fe4 C33 2.050(3)
Fe4 C34 2.054(3)
Fe4 C31 2.057(3)
Fe4 C36 2.072(3)
Fe5 C49 2.047(3)
Fe5 C45 2.047(3)
Fe5 C42 2.048(3)
Fe5 C47 2.051(3)
Fe5 C50 2.054(3)
Fe5 C48 2.055(3)
Fe5 C43 2.055(3)
Fe5 C41 2.060(3)
Fe5 C44 2.063(3)
Fe5 C46 2.074(3)
Si1 C1 1.851(3)
Si1 C59 1.862(4)
Si1 C46 1.863(3)
Si1 C60 1.875(3)
Si2 C11 1.856(3)
Si2 C6 1.857(3)
Si2 C52 1.862(4)
Si2 C51 1.874(3)
Si3 C16 1.859(3)
Si3 C21 1.861(3)
Si3 C53 1.866(3)
Si3 C54 1.872(3)
Si4 C26 1.855(3)
Si4 C56 1.860(4)
Si4 C31 1.861(3)
Si4 C55 1.870(4)
Si5 C41 1.863(3)
Si5 C36 1.869(3)
Si5 C57 1.869(3)
Si5 C58 1.870(3)
C1 C2 1.430(4)
C1 C5 1.446(4)
C2 C3 1.410(4)
C3 C4 1.423(5)
C4 C5 1.410(5)
C6 C7 1.424(5)
C6 C10 1.444(5)
C7 C8 1.439(5)
C8 C9 1.376(7)
C9 C10 1.423(6)
C11 C12 1.433(4)
C11 C15 1.440(4)
C12 C13 1.415(4)
C13 C14 1.421(5)
C14 C15 1.417(4)
C16 C17 1.426(4)
C16 C20 1.444(4)
C17 C18 1.428(5)
C18 C19 1.409(5)
C19 C20 1.413(5)
C21 C25 1.429(4)
C21 C22 1.437(4)
C22 C23 1.418(5)
C23 C24 1.423(5)
C24 C25 1.415(5)
C26 C30 1.430(5)
C26 C27 1.436(4)
C27 C28 1.416(5)
C28 C29 1.418(5)
C29 C30 1.427(5)
C31 C32 1.430(4)
C31 C35 1.443(5)
C32 C33 1.422(5)
C33 C34 1.415(5)
C34 C35 1.418(5)
C36 C40 1.427(4)
C36 C37 1.448(4)
C37 C38 1.410(5)
C38 C39 1.433(5)
C39 C40 1.414(5)
C41 C42 1.437(4)
C41 C45 1.445(4)
C42 C43 1.416(4)
C43 C44 1.424(4)
C44 C45 1.426(4)
C46 C50 1.431(4)
C46 C47 1.438(4)
C47 C48 1.424(5)
C48 C49 1.419(5)
C49 C50 1.424(5)
